data_2241468
loop_
_publ_author_name
'Paschalidis, Damianos G.'
'Harrison, William T. A.'

_publ_section_title
;
 Two mixed-ligand lanthanide--hydrazone complexes:
 [Pr(NCS)~3~(pbh)~2~]&#x00B7;H~2~O and
 [Nd(NCS)(NO~3~)(pbh)~2~(H~2~O)]NO~3~&#x00B7;2.33H~2~O [pbh is
 <i>N</i>'-(pyridin-2-ylmethylidene)benzohydrazide, C~13~H~11~N~3~O]
;
_journal_coeditor_code SU5267
_journal_issue 2
_journal_name_full 'Acta Crystallographica Section E'
_journal_page_first 191
_journal_page_last 195
_journal_paper_doi 10.1107/S2056989015024962
_journal_volume 72
_journal_year 2016
_chemical_formula_iupac '[Pr (N C S )3 (C13 H11 N3 O)2], H2 O'
_chemical_formula_moiety 'C29 H22 N9 O2 Pr S3, H2 O'
_chemical_formula_sum 'C29 H24 N9 O3 Pr S3'
_chemical_formula_weight 783.66
_chemical_name_systematic
;[<i>N</i>'-(Pyridin-2-ylmethylidene-\k<i>N</i>)benzohydrazide-\k^2^<i>N</i>',<i>O</i>]tris(thiocyanato-\k<i>N</i>)praseodymium(III)
monohydrate
;
_space_group_crystal_system monoclinic
_space_group_IT_number 14
_space_group_name_Hall '-P 2ybc'
_space_group_name_H-M_alt 'P 1 21/c 1'
_symmetry_space_group_name_Hall '-P 2ybc'
_symmetry_space_group_name_H-M 'P 1 21/c 1'
_atom_sites_solution_hydrogens mixed
_atom_sites_solution_primary direct
_atom_sites_solution_secondary difmap
_audit_creation_method SHELXL-2014/7
_cell_angle_alpha 90
_cell_angle_beta 110.222(2)
_cell_angle_gamma 90
_cell_formula_units_Z 4
_cell_length_a 9.6999(4)
_cell_length_b 25.8275(13)
_cell_length_c 13.5791(7)
_cell_measurement_reflns_used 6998
_cell_measurement_temperature 120(2)
_cell_measurement_theta_max 27.48
_cell_measurement_theta_min 1.00
_cell_volume 3192.2(3)
_computing_cell_refinement
;
HKL Scalepack (Otwinowski & Minor, 1997)
;
_computing_data_collection
;
COLLECT (Nonius, 1998)
;
_computing_data_reduction
;
HKL Denzo and Scalepack (Otwinowski & Minor, 1997) & SORTAV
(Blessing, 1995)
;
_computing_molecular_graphics
;
ORTEP-3 for Windows (Farrugia, 2012)
;
_computing_publication_material
;
publCIF (Westrip, 2010)
;
_computing_structure_refinement
;
SHELXL2014 (Sheldrick, 2015)
;
_computing_structure_solution
;
SHELXS-97 (Sheldrick, 2008)
;
_diffrn_ambient_temperature 120(2)
_diffrn_measured_fraction_theta_full 0.997
_diffrn_measured_fraction_theta_max 0.993
_diffrn_measurement_device_type 'Nonius KappaCCD'
_diffrn_measurement_method \w
_diffrn_radiation_type MoK\a
_diffrn_radiation_wavelength 0.71073
_diffrn_reflns_av_R_equivalents 0.0593
_diffrn_reflns_limit_h_max 12
_diffrn_reflns_limit_h_min -12
_diffrn_reflns_limit_k_max 33
_diffrn_reflns_limit_k_min -33
_diffrn_reflns_limit_l_max 17
_diffrn_reflns_limit_l_min -17
_diffrn_reflns_number 33021
_diffrn_reflns_theta_full 25.242
_diffrn_reflns_theta_max 27.523
_diffrn_reflns_theta_min 1.782
_exptl_absorpt_coefficient_mu 1.769
_exptl_absorpt_correction_T_max 0.843
_exptl_absorpt_correction_T_min 0.676
_exptl_absorpt_correction_type multi-scan
_exptl_absorpt_process_details
;
(SADABS; Bruker, 2003)
;
_exptl_crystal_colour green
_exptl_crystal_density_diffrn 1.631
_exptl_crystal_description slab
_exptl_crystal_F_000 1568
_exptl_crystal_size_max 0.24
_exptl_crystal_size_mid 0.22
_exptl_crystal_size_min 0.10
_refine_diff_density_max 1.209
_refine_diff_density_min -0.986
_refine_ls_extinction_method none
_refine_ls_goodness_of_fit_ref 1.038
_refine_ls_hydrogen_treatment constr
_refine_ls_matrix_type full
_refine_ls_number_parameters 406
_refine_ls_number_reflns 7291
_refine_ls_number_restraints 0
_refine_ls_restrained_S_all 1.038
_refine_ls_R_factor_all 0.0717
_refine_ls_R_factor_gt 0.0365
_refine_ls_shift/su_max 0.000
_refine_ls_shift/su_mean 0.000
_refine_ls_structure_factor_coef Fsqd
_refine_ls_weighting_details 'w=1/[\s^2^(Fo^2^)+(0.0324P)^2^+1.6778P] where P=(Fo^2^+2Fc^2^)/3'
_refine_ls_weighting_scheme calc
_refine_ls_wR_factor_gt 0.0682
_refine_ls_wR_factor_ref 0.0787
_reflns_number_gt 5239
_reflns_number_total 7291
_reflns_threshold_expression 'I > 2\s(I)'
_cod_data_source_file su5267sup1.cif
_cod_data_source_block I
_cod_database_code 2241468
_shelx_space_group_comment
;
The symmetry employed for this shelxl refinement is uniquely defined
by the following loop, which should always be used as a source of
symmetry information in preference to the above space-group names.
They are only intended as comments.
;

loop_
_space_group_symop_operation_xyz
'x, y, z'
'-x, y+1/2, -z+1/2'
'-x, -y, -z'
'x, -y-1/2, z-1/2'

loop_
_atom_site_type_symbol
_atom_site_label
_atom_site_fract_x
_atom_site_fract_y
_atom_site_fract_z
_atom_site_U_iso_or_equiv
_atom_site_adp_type
_atom_site_calc_flag
_atom_site_occupancy
Pr Pr1 0.31829(2) 0.12253(2) 0.24529(2) 0.02007(7) Uani d 1
N N1 0.3645(3) 0.13940(12) 0.4366(2) 0.0280(7) Uani d 1
C C1 0.4060(4) 0.16047(14) 0.5174(3) 0.0241(8) Uani d 1
S S1 0.46404(11) 0.19006(4) 0.63040(8) 0.0403(3) Uani d 1
N N2 0.1460(3) 0.06122(12) 0.2837(2) 0.0315(7) Uani d 1
C C2 0.0465(4) 0.05319(14) 0.3096(3) 0.0264(8) Uani d 1
S S2 -0.09479(11) 0.04185(4) 0.34602(8) 0.0351(2) Uani d 1
N N3 0.4011(4) 0.15427(16) 0.0968(3) 0.0477(10) Uani d 1
C C3 0.4470(4) 0.14588(16) 0.0277(3) 0.0398(10) Uani d 1
S S3 0.51589(11) 0.13680(4) -0.06694(7) 0.0295(2) Uani d 1
C C4 0.5853(4) 0.04394(15) 0.4307(3) 0.0267(8) Uani d 1
H H4 0.5825 0.0734 0.4719 0.032 Uiso calc 1
C C5 0.6773(4) 0.00334(15) 0.4786(3) 0.0270(8) Uani d 1
H H5 0.7354 0.0050 0.5510 0.032 Uiso calc 1
C C6 0.6833(4) -0.03941(15) 0.4198(3) 0.0283(9) Uani d 1
H H6A 0.7461 -0.0676 0.4507 0.034 Uiso calc 1
C C7 0.5962(4) -0.04060(14) 0.3149(3) 0.0271(8) Uani d 1
H H7 0.5977 -0.0697 0.2725 0.033 Uiso calc 1
C C8 0.5075(4) 0.00113(14) 0.2732(3) 0.0232(8) Uani d 1
C C9 0.4120(4) 0.00156(14) 0.1624(3) 0.0251(8) Uani d 1
H H9A 0.4141 -0.0261 0.1167 0.030 Uiso calc 1
C C10 0.1273(4) 0.07720(14) 0.0022(3) 0.0244(8) Uani d 1
C C11 0.0251(4) 0.08091(13) -0.1085(3) 0.0244(8) Uani d 1
C C12 0.0722(4) 0.07241(14) -0.1933(3) 0.0327(9) Uani d 1
H H12 0.1691 0.0606 -0.1823 0.039 Uiso calc 1
C C13 -0.0250(5) 0.08149(15) -0.2936(3) 0.0397(10) Uani d 1
H H13 0.0060 0.0762 -0.3520 0.048 Uiso calc 1
C C14 -0.1662(5) 0.09819(15) -0.3101(3) 0.0421(11) Uani d 1
H H14 -0.2311 0.1048 -0.3795 0.051 Uiso calc 1
C C15 -0.2136(4) 0.10539(15) -0.2260(3) 0.0381(10) Uani d 1
H H15 -0.3117 0.1160 -0.2376 0.046 Uiso calc 1
C C16 -0.1178(4) 0.09704(14) -0.1251(3) 0.0309(9) Uani d 1
H H16 -0.1496 0.1023 -0.0671 0.037 Uiso calc 1
N N4 0.5000(3) 0.04383(11) 0.3292(2) 0.0224(6) Uani d 1
N N5 0.3262(3) 0.04014(11) 0.1291(2) 0.0244(7) Uani d 1
N N6 0.2323(3) 0.04032(11) 0.0262(2) 0.0264(7) Uani d 1
H H6 0.2403 0.0180 -0.0205 0.032 Uiso calc 1
O O1 0.1171(3) 0.10740(9) 0.07046(18) 0.0269(6) Uani d 1
C C17 -0.0481(4) 0.16983(15) 0.1854(3) 0.0257(8) Uani d 1
H H17 -0.0657 0.1339 0.1718 0.031 Uiso calc 1
C C18 -0.1687(4) 0.20226(15) 0.1677(3) 0.0279(9) Uani d 1
H H18 -0.2656 0.1887 0.1432 0.034 Uiso calc 1
C C19 -0.1448(4) 0.25442(16) 0.1862(3) 0.0283(9) Uani d 1
H H19 -0.2250 0.2777 0.1729 0.034 Uiso calc 1
C C20 -0.0019(4) 0.27227(15) 0.2246(3) 0.0269(8) Uani d 1
H H20 0.0176 0.3080 0.2398 0.032 Uiso calc 1
C C21 0.1131(4) 0.23752(14) 0.2409(2) 0.0227(8) Uani d 1
C C22 0.2649(4) 0.25490(14) 0.2843(3) 0.0239(8) Uani d 1
H H22 0.2878 0.2899 0.3047 0.029 Uiso calc 1
C C23 0.6139(4) 0.19972(14) 0.3548(2) 0.0224(8) Uani d 1
C C24 0.7707(4) 0.21404(14) 0.4054(3) 0.0218(8) Uani d 1
C C25 0.8208(4) 0.26462(14) 0.4237(3) 0.0240(8) Uani d 1
H H25 0.7526 0.2924 0.4070 0.029 Uiso calc 1
C C26 0.9700(4) 0.27478(15) 0.4663(3) 0.0256(8) Uani d 1
H H26 1.0039 0.3095 0.4788 0.031 Uiso calc 1
C C27 1.0695(4) 0.23443(15) 0.4904(3) 0.0279(8) Uani d 1
H H27 1.1718 0.2414 0.5194 0.033 Uiso calc 1
C C28 1.0206(4) 0.18410(16) 0.4726(3) 0.0319(9) Uani d 1
H H28 1.0895 0.1565 0.4895 0.038 Uiso calc 1
C C29 0.8718(4) 0.17344(15) 0.4304(3) 0.0276(8) Uani d 1
H H29 0.8386 0.1386 0.4185 0.033 Uiso calc 1
N N7 0.0910(3) 0.18629(11) 0.2205(2) 0.0213(6) Uani d 1
N N8 0.3669(3) 0.22167(11) 0.2942(2) 0.0219(6) Uani d 1
N N9 0.5105(3) 0.23700(11) 0.3409(2) 0.0231(7) Uani d 1
H H9 0.5340 0.2692 0.3607 0.028 Uiso calc 1
O O2 0.5758(2) 0.15496(9) 0.32451(18) 0.0253(6) Uani d 1
O O3 0.2910(3) -0.03882(11) -0.0952(2) 0.0510(8) Uani d 1
H H1 0.2511 -0.0452 -0.1595 0.061 Uiso d 1
H H2 0.3381 -0.0630 -0.0553 0.061 Uiso d 1

loop_
_atom_site_aniso_label
_atom_site_aniso_U_11
_atom_site_aniso_U_22
_atom_site_aniso_U_33
_atom_site_aniso_U_12
_atom_site_aniso_U_13
_atom_site_aniso_U_23
Pr1 0.01872(10) 0.02491(11) 0.01514(9) 0.00104(9) 0.00403(7) 0.00080(9)
N1 0.0310(18) 0.0321(18) 0.0210(16) 0.0026(14) 0.0091(14) 0.0054(14)
C1 0.0181(18) 0.032(2) 0.024(2) 0.0050(16) 0.0094(16) 0.0070(17)
S1 0.0298(5) 0.0551(7) 0.0285(5) 0.0078(5) 0.0007(4) -0.0129(5)
N2 0.0279(18) 0.035(2) 0.0290(17) -0.0020(15) 0.0068(15) 0.0071(15)
C2 0.027(2) 0.022(2) 0.0213(18) 0.0017(16) -0.0028(16) 0.0030(15)
S2 0.0350(6) 0.0357(6) 0.0403(6) -0.0043(5) 0.0201(5) -0.0058(5)
N3 0.039(2) 0.086(3) 0.0230(18) -0.019(2) 0.0159(17) 0.0056(18)
C3 0.034(2) 0.032(2) 0.045(3) -0.0041(19) 0.003(2) 0.008(2)
S3 0.0361(5) 0.0276(5) 0.0291(5) 0.0015(4) 0.0168(4) 0.0014(4)
C4 0.025(2) 0.034(2) 0.0201(18) -0.0026(17) 0.0062(16) 0.0016(16)
C5 0.0196(19) 0.039(2) 0.0193(18) -0.0004(17) 0.0029(15) 0.0072(16)
C6 0.0195(19) 0.031(2) 0.031(2) 0.0015(16) 0.0047(16) 0.0109(17)
C7 0.0206(18) 0.028(2) 0.030(2) 0.0002(16) 0.0057(16) 0.0039(16)
C8 0.0165(18) 0.025(2) 0.0241(18) 0.0015(15) 0.0017(15) 0.0059(16)
C9 0.0239(19) 0.027(2) 0.0227(18) 0.0046(17) 0.0062(16) -0.0008(16)
C10 0.0227(19) 0.027(2) 0.0209(18) -0.0005(16) 0.0050(15) 0.0017(16)
C11 0.029(2) 0.0182(19) 0.0191(18) -0.0003(16) 0.0001(16) -0.0025(15)
C12 0.039(2) 0.028(2) 0.026(2) 0.0067(18) 0.0046(18) -0.0018(17)
C13 0.062(3) 0.030(2) 0.020(2) 0.006(2) 0.005(2) -0.0011(17)
C14 0.052(3) 0.026(2) 0.027(2) -0.001(2) -0.014(2) -0.0004(18)
C15 0.028(2) 0.027(2) 0.041(2) -0.0034(17) -0.0104(19) -0.0016(18)
C16 0.025(2) 0.026(2) 0.033(2) 0.0006(17) 0.0004(17) -0.0002(18)
N4 0.0200(15) 0.0239(17) 0.0216(15) -0.0010(13) 0.0048(13) 0.0035(13)
N5 0.0229(16) 0.0271(17) 0.0185(15) 0.0019(14) 0.0013(13) 0.0009(13)
N6 0.0256(16) 0.0316(18) 0.0142(14) 0.0077(14) -0.0028(13) -0.0033(13)
O1 0.0263(14) 0.0326(15) 0.0182(12) 0.0063(11) 0.0030(11) -0.0023(11)
C17 0.026(2) 0.033(2) 0.0187(18) 0.0000(17) 0.0079(16) 0.0017(16)
C18 0.0202(19) 0.043(3) 0.0195(18) -0.0029(18) 0.0053(15) -0.0014(17)
C19 0.0209(19) 0.046(3) 0.0193(18) 0.0108(18) 0.0079(16) 0.0027(17)
C20 0.028(2) 0.031(2) 0.0229(18) 0.0050(17) 0.0100(16) -0.0006(16)
C21 0.0214(18) 0.031(2) 0.0150(17) 0.0049(16) 0.0057(15) 0.0028(15)
C22 0.025(2) 0.025(2) 0.0202(18) 0.0016(16) 0.0062(16) 0.0010(15)
C23 0.027(2) 0.028(2) 0.0145(16) -0.0005(17) 0.0105(15) 0.0006(15)
C24 0.0206(18) 0.031(2) 0.0167(17) -0.0008(16) 0.0096(15) -0.0020(15)
C25 0.0228(19) 0.029(2) 0.0203(18) 0.0006(16) 0.0080(15) 0.0010(15)
C26 0.026(2) 0.031(2) 0.0213(18) -0.0048(17) 0.0093(16) -0.0019(16)
C27 0.0202(19) 0.040(2) 0.0215(18) -0.0010(17) 0.0052(16) -0.0009(17)
C28 0.024(2) 0.040(3) 0.031(2) 0.0070(18) 0.0078(17) -0.0007(18)
C29 0.026(2) 0.031(2) 0.0257(19) -0.0005(17) 0.0086(17) -0.0044(16)
N7 0.0194(15) 0.0293(18) 0.0151(14) -0.0004(13) 0.0061(12) 0.0004(12)
N8 0.0170(15) 0.0282(18) 0.0186(15) -0.0024(13) 0.0039(12) 0.0021(13)
N9 0.0215(16) 0.0224(17) 0.0242(16) -0.0026(13) 0.0065(13) -0.0009(13)
O2 0.0240(13) 0.0246(14) 0.0266(13) 0.0003(11) 0.0078(11) -0.0034(11)
O3 0.061(2) 0.0457(19) 0.0356(17) 0.0210(16) 0.0030(15) -0.0086(14)

loop_
_atom_type_symbol
_atom_type_description
_atom_type_scat_dispersion_real
_atom_type_scat_dispersion_imag
_atom_type_scat_source
C C 0.0033 0.0016 'International Tables Vol C Tables 4.2.6.8 and 6.1.1.4'
H H 0.0000 0.0000 'International Tables Vol C Tables 4.2.6.8 and 6.1.1.4'
N N 0.0061 0.0033 'International Tables Vol C Tables 4.2.6.8 and 6.1.1.4'
O O 0.0106 0.0060 'International Tables Vol C Tables 4.2.6.8 and 6.1.1.4'
S S 0.1246 0.1234 'International Tables Vol C Tables 4.2.6.8 and 6.1.1.4'
Pr Pr -0.2180 2.8214 'International Tables Vol C Tables 4.2.6.8 and 6.1.1.4'

loop_
_geom_angle_atom_site_label_1
_geom_angle_atom_site_label_2
_geom_angle_atom_site_label_3
_geom_angle
N2 Pr1 O2 140.19(9)
N2 Pr1 N1 77.66(10)
O2 Pr1 N1 72.71(9)
N2 Pr1 O1 75.04(9)
O2 Pr1 O1 142.03(8)
N1 Pr1 O1 143.14(9)
N2 Pr1 N3 142.12(11)
O2 Pr1 N3 72.02(9)
N1 Pr1 N3 140.19(11)
O1 Pr1 N3 70.07(9)
N2 Pr1 N8 129.67(9)
O2 Pr1 N8 60.17(8)
N1 Pr1 N8 67.72(9)
O1 Pr1 N8 113.44(8)
N3 Pr1 N8 79.03(11)
N2 Pr1 N5 76.96(10)
O2 Pr1 N5 107.07(8)
N1 Pr1 N5 135.86(9)
O1 Pr1 N5 59.45(8)
N3 Pr1 N5 72.99(11)
N8 Pr1 N5 151.86(8)
N2 Pr1 N4 79.53(9)
O2 Pr1 N4 69.97(8)
N1 Pr1 N4 80.55(9)
O1 Pr1 N4 117.63(8)
N3 Pr1 N4 103.88(11)
N8 Pr1 N4 126.48(8)
N5 Pr1 N4 59.72(9)
N2 Pr1 N7 80.44(10)
O2 Pr1 N7 120.34(8)
N1 Pr1 N7 82.42(9)
O1 Pr1 N7 69.06(8)
N3 Pr1 N7 100.01(10)
N8 Pr1 N7 60.28(8)
N5 Pr1 N7 127.39(8)
N4 Pr1 N7 156.03(8)
C1 N1 Pr1 159.0(3)
N1 C1 S1 179.9(4)
C2 N2 Pr1 150.7(3)
N2 C2 S2 179.9(4)
C3 N3 Pr1 150.6(3)
N3 C3 S3 177.2(4)
N4 C4 C5 123.4(4)
N4 C4 H4 118.3
C5 C4 H4 118.3
C6 C5 C4 119.0(3)
C6 C5 H5 120.5
C4 C5 H5 120.5
C5 C6 C7 118.9(3)
C5 C6 H6A 120.6
C7 C6 H6A 120.6
C8 C7 C6 118.7(4)
C8 C7 H7 120.7
C6 C7 H7 120.7
N4 C8 C7 123.7(3)
N4 C8 C9 115.5(3)
C7 C8 C9 120.8(3)
N5 C9 C8 118.1(3)
N5 C9 H9A 121.0
C8 C9 H9A 121.0
O1 C10 N6 120.8(3)
O1 C10 C11 121.1(3)
N6 C10 C11 118.2(3)
C16 C11 C12 120.4(3)
C16 C11 C10 117.5(3)
C12 C11 C10 121.9(3)
C13 C12 C11 118.7(4)
C13 C12 H12 120.6
C11 C12 H12 120.6
C14 C13 C12 121.0(4)
C14 C13 H13 119.5
C12 C13 H13 119.5
C13 C14 C15 120.2(4)
C13 C14 H14 119.9
C15 C14 H14 119.9
C16 C15 C14 119.7(4)
C16 C15 H15 120.1
C14 C15 H15 120.1
C15 C16 C11 120.0(4)
C15 C16 H16 120.0
C11 C16 H16 120.0
C4 N4 C8 116.4(3)
C4 N4 Pr1 121.2(2)
C8 N4 Pr1 122.3(2)
C9 N5 N6 118.8(3)
C9 N5 Pr1 124.2(2)
N6 N5 Pr1 116.9(2)
C10 N6 N5 115.2(3)
C10 N6 H6 122.4
N5 N6 H6 122.4
C10 O1 Pr1 124.3(2)
N7 C17 C18 123.7(4)
N7 C17 H17 118.1
C18 C17 H17 118.1
C19 C18 C17 118.7(3)
C19 C18 H18 120.6
C17 C18 H18 120.6
C18 C19 C20 118.7(3)
C18 C19 H19 120.7
C20 C19 H19 120.7
C19 C20 C21 119.4(4)
C19 C20 H20 120.3
C21 C20 H20 120.3
N7 C21 C20 122.5(3)
N7 C21 C22 116.8(3)
C20 C21 C22 120.6(3)
N8 C22 C21 118.2(3)
N8 C22 H22 120.9
C21 C22 H22 120.9
O2 C23 N9 119.7(3)
O2 C23 C24 121.8(3)
N9 C23 C24 118.6(3)
C25 C24 C29 119.4(3)
C25 C24 C23 123.9(3)
C29 C24 C23 116.6(3)
C26 C25 C24 120.3(3)
C26 C25 H25 119.9
C24 C25 H25 119.9
C27 C26 C25 120.0(3)
C27 C26 H26 120.0
C25 C26 H26 120.0
C28 C27 C26 120.1(3)
C28 C27 H27 120.0
C26 C27 H27 120.0
C27 C28 C29 120.5(4)
C27 C28 H28 119.8
C29 C28 H28 119.8
C28 C29 C24 119.7(4)
C28 C29 H29 120.1
C24 C29 H29 120.1
C17 N7 C21 117.0(3)
C17 N7 Pr1 122.4(2)
C21 N7 Pr1 120.6(2)
C22 N8 N9 118.6(3)
C22 N8 Pr1 123.9(2)
N9 N8 Pr1 117.3(2)
C23 N9 N8 116.3(3)
C23 N9 H9 121.9
N8 N9 H9 121.9
C23 O2 Pr1 126.5(2)
H1 O3 H2 118.2

loop_
_geom_bond_atom_site_label_1
_geom_bond_atom_site_label_2
_geom_bond_distance
_geom_bond_publ_flag
Pr1 N2 2.485(3) y
Pr1 O2 2.498(2) y
Pr1 N1 2.517(3) y
Pr1 O1 2.529(2) y
Pr1 N3 2.550(3) y
Pr1 N8 2.646(3) y
Pr1 N5 2.666(3) y
Pr1 N4 2.674(3) y
Pr1 N7 2.679(3) y
N1 C1 1.165(4) ?
C1 S1 1.630(4) ?
N2 C2 1.154(4) ?
C2 S2 1.636(4) ?
N3 C3 1.189(5) ?
C3 S3 1.658(5) ?
C4 N4 1.340(4) ?
C4 C5 1.385(5) ?
C4 H4 0.9500 ?
C5 C6 1.376(5) ?
C5 H5 0.9500 ?
C6 C7 1.382(5) ?
C6 H6A 0.9500 ?
C7 C8 1.373(5) ?
C7 H7 0.9500 ?
C8 N4 1.355(4) ?
C8 C9 1.470(5) ?
C9 N5 1.276(4) ?
C9 H9A 0.9500 ?
C10 O1 1.241(4) ?
C10 N6 1.350(4) ?
C10 C11 1.490(5) ?
C11 C16 1.389(5) ?
C11 C12 1.395(5) ?
C12 C13 1.383(5) ?
C12 H12 0.9500 ?
C13 C14 1.378(6) ?
C13 H13 0.9500 ?
C14 C15 1.384(6) ?
C14 H14 0.9500 ?
C15 C16 1.381(5) ?
C15 H15 0.9500 ?
C16 H16 0.9500 ?
N5 N6 1.380(4) ?
N6 H6 0.8800 ?
C17 N7 1.335(4) ?
C17 C18 1.390(5) ?
C17 H17 0.9500 ?
C18 C19 1.375(5) ?
C18 H18 0.9500 ?
C19 C20 1.381(5) ?
C19 H19 0.9500 ?
C20 C21 1.388(5) ?
C20 H20 0.9500 ?
C21 N7 1.353(4) ?
C21 C22 1.455(5) ?
C22 N8 1.281(4) ?
C22 H22 0.9500 ?
C23 O2 1.240(4) ?
C23 N9 1.356(4) ?
C23 C24 1.483(5) ?
C24 C25 1.386(5) ?
C24 C29 1.395(5) ?
C25 C26 1.386(5) ?
C25 H25 0.9500 ?
C26 C27 1.380(5) ?
C26 H26 0.9500 ?
C27 C28 1.376(5) ?
C27 H27 0.9500 ?
C28 C29 1.384(5) ?
C28 H28 0.9500 ?
C29 H29 0.9500 ?
N8 N9 1.374(4) ?
N9 H9 0.8800 ?
O3 H1 0.8395 ?
O3 H2 0.8498 ?

loop_
_geom_hbond_atom_site_label_D
_geom_hbond_atom_site_label_H
_geom_hbond_atom_site_label_A
_geom_hbond_site_symmetry_A
_geom_hbond_distance_DH
_geom_hbond_distance_HA
_geom_hbond_distance_DA
_geom_hbond_angle_DHA
N6 H6 O3 . 0.88 1.94 2.806(4) 167
N9 H9 S3 4_566 0.88 2.65 3.485(3) 160
O3 H1 S2 3 0.84 2.46 3.278(3) 164
O3 H2 S3 3_655 0.85 2.60 3.451(3) 180
C26 H26 O1 4_666 0.95 2.53 3.450(4) 162

loop_
_geom_torsion_atom_site_label_1
_geom_torsion_atom_site_label_2
_geom_torsion_atom_site_label_3
_geom_torsion_atom_site_label_4
_geom_torsion
N4 C4 C5 C6 0.4(5)
C4 C5 C6 C7 -0.5(5)
C5 C6 C7 C8 0.3(5)
C6 C7 C8 N4 0.0(5)
C6 C7 C8 C9 -179.5(3)
N4 C8 C9 N5 -3.2(5)
C7 C8 C9 N5 176.4(3)
O1 C10 C11 C16 -32.9(5)
N6 C10 C11 C16 147.6(3)
O1 C10 C11 C12 142.3(4)
N6 C10 C11 C12 -37.1(5)
C16 C11 C12 C13 1.5(6)
C10 C11 C12 C13 -173.7(4)
C11 C12 C13 C14 -0.6(6)
C12 C13 C14 C15 -1.0(6)
C13 C14 C15 C16 1.6(6)
C14 C15 C16 C11 -0.7(6)
C12 C11 C16 C15 -0.8(6)
C10 C11 C16 C15 174.5(3)
C5 C4 N4 C8 -0.1(5)
C5 C4 N4 Pr1 177.7(2)
C7 C8 N4 C4 -0.1(5)
C9 C8 N4 C4 179.4(3)
C7 C8 N4 Pr1 -177.9(2)
C9 C8 N4 Pr1 1.7(4)
C8 C9 N5 N6 -177.9(3)
C8 C9 N5 Pr1 3.3(4)
O1 C10 N6 N5 -1.5(5)
C11 C10 N6 N5 177.9(3)
C9 N5 N6 C10 168.3(3)
Pr1 N5 N6 C10 -12.7(4)
N6 C10 O1 Pr1 17.0(5)
C11 C10 O1 Pr1 -162.4(2)
N7 C17 C18 C19 0.6(5)
C17 C18 C19 C20 -1.8(5)
C18 C19 C20 C21 1.6(5)
C19 C20 C21 N7 -0.1(5)
C19 C20 C21 C22 -178.1(3)
N7 C21 C22 N8 4.3(5)
C20 C21 C22 N8 -177.5(3)
O2 C23 C24 C25 168.1(3)
N9 C23 C24 C25 -11.3(5)
O2 C23 C24 C29 -8.7(5)
N9 C23 C24 C29 171.9(3)
C29 C24 C25 C26 0.2(5)
C23 C24 C25 C26 -176.5(3)
C24 C25 C26 C27 0.1(5)
C25 C26 C27 C28 -0.2(5)
C26 C27 C28 C29 0.0(5)
C27 C28 C29 C24 0.2(5)
C25 C24 C29 C28 -0.3(5)
C23 C24 C29 C28 176.6(3)
C18 C17 N7 C21 1.0(5)
C18 C17 N7 Pr1 -177.3(2)
C20 C21 N7 C17 -1.2(5)
C22 C21 N7 C17 176.9(3)
C20 C21 N7 Pr1 177.1(2)
C22 C21 N7 Pr1 -4.8(4)
C21 C22 N8 N9 -176.1(3)
C21 C22 N8 Pr1 -1.8(4)
O2 C23 N9 N8 0.9(4)
C24 C23 N9 N8 -179.7(3)
C22 N8 N9 C23 176.5(3)
Pr1 N8 N9 C23 1.7(3)
N9 C23 O2 Pr1 -3.5(4)
C24 C23 O2 Pr1 177.1(2)

_cod_database_fobs_code 2241468
